data_4071646
loop_
_publ_author_name
'Banide, Emilie V.'
'Ortin, Yannick'
'Chamiot, B\'en\'edicte'
'Cassidy, Andrew'
'Niehaus, Jan'
'Moore, Angela'
'Seward, Corey M.'
'M\"uller-Bunz, Helge'
'McGlinchey, Michael J.'

_publ_section_title
;
 Syntheses, Structures, and Dimerizations of Ferrocenyl- and
 Fluorenylideneallenes: Push&#x2212;Pull Multiple Bonds?
;
_journal_issue 16
_journal_name_full Organometallics
_journal_page_first 4173
_journal_paper_doi 10.1021/om800293m
_journal_volume 27
_journal_year 2008
_chemical_formula_moiety 'C22 H16 O2'
_chemical_formula_sum 'C22 H16 O2'
_chemical_formula_weight 312.35
_chemical_name_systematic
; 
 ? 
;
_space_group_IT_number 14
_symmetry_cell_setting monoclinic
_symmetry_space_group_name_Hall '-P 2ybc'
_symmetry_space_group_name_H-M 'P 1 21/c 1'
_atom_sites_solution_hydrogens geom
_atom_sites_solution_primary direct
_atom_sites_solution_secondary difmap
_audit_creation_method SHELXL-97
_cell_angle_alpha 90.00
_cell_angle_beta 94.393(2)
_cell_angle_gamma 90.00
_cell_formula_units_Z 4
_cell_length_a 22.353(3)
_cell_length_b 4.2632(6)
_cell_length_c 16.519(2)
_cell_measurement_reflns_used 2553
_cell_measurement_temperature 293(2)
_cell_measurement_theta_max 24.62
_cell_measurement_theta_min 2.47
_cell_volume 1569.6(4)
_computing_cell_refinement 'Bruker SAINT'
_computing_data_collection 'Bruker SMART'
_computing_data_reduction 'Bruker SAINT'
_computing_molecular_graphics 'Bruker SHELXTL'
_computing_publication_material 'Bruker SHELXTL'
_computing_structure_refinement 'SHELXL-97 (Sheldrick, 1997)'
_computing_structure_solution 'SHELXS-97 (Sheldrick, 1990)'
_diffrn_ambient_temperature 293(2)
_diffrn_measured_fraction_theta_full 0.998
_diffrn_measured_fraction_theta_max 0.998
_diffrn_measurement_device_type 'CCD area detector'
_diffrn_measurement_method 'phi and omega scans'
_diffrn_radiation_monochromator graphite
_diffrn_radiation_source 'fine-focus sealed tube'
_diffrn_radiation_type MoK\a
_diffrn_radiation_wavelength 0.71073
_diffrn_reflns_av_R_equivalents 0.0207
_diffrn_reflns_av_sigmaI/netI 0.0186
_diffrn_reflns_limit_h_max 23
_diffrn_reflns_limit_h_min -23
_diffrn_reflns_limit_k_max 4
_diffrn_reflns_limit_k_min -4
_diffrn_reflns_limit_l_max 17
_diffrn_reflns_limit_l_min -17
_diffrn_reflns_number 7922
_diffrn_reflns_theta_full 21.97
_diffrn_reflns_theta_max 21.97
_diffrn_reflns_theta_min 1.83
_exptl_absorpt_coefficient_mu 0.084
_exptl_absorpt_correction_T_max 0.9983
_exptl_absorpt_correction_T_min 0.8489
_exptl_absorpt_correction_type multi-scan
_exptl_absorpt_process_details SADABS
_exptl_crystal_colour yellow
_exptl_crystal_density_diffrn 1.322
_exptl_crystal_density_method 'not measured'
_exptl_crystal_description lath
_exptl_crystal_F_000 656
_exptl_crystal_size_max 1.00
_exptl_crystal_size_mid 0.30
_exptl_crystal_size_min 0.02
_refine_diff_density_max 0.102
_refine_diff_density_min -0.087
_refine_diff_density_rms 0.023
_refine_ls_extinction_method none
_refine_ls_goodness_of_fit_ref 1.034
_refine_ls_hydrogen_treatment constr
_refine_ls_matrix_type full
_refine_ls_number_parameters 218
_refine_ls_number_reflns 1928
_refine_ls_number_restraints 0
_refine_ls_restrained_S_all 1.034
_refine_ls_R_factor_all 0.0395
_refine_ls_R_factor_gt 0.0316
_refine_ls_shift/su_max 0.002
_refine_ls_shift/su_mean 0.001
_refine_ls_structure_factor_coef Fsqd
_refine_ls_weighting_details 'calc w=1/[\s^2^(Fo^2^)+(0.0458P)^2^+0.2144P] where P=(Fo^2^+2Fc^2^)/3'
_refine_ls_weighting_scheme calc
_refine_ls_wR_factor_gt 0.0800
_refine_ls_wR_factor_ref 0.0849
_reflns_number_gt 1614
_reflns_number_total 1928
_reflns_threshold_expression >2sigma(I)
_cod_data_source_file om800293m-file002.cif
_cod_data_source_block mjm78
_cod_depositor_comments
;
The following automatic conversions were performed:

'_symmetry_cell_setting' value 'Monoclinic' changed to 'monoclinic'
according to /home/saulius/struct/CIF-dictionaries/cif_core.dic
dictionary named 'cif_core.dic' version 2.4.1 from 2010-06-29.

Automatic conversion script
Id: cif_fix_values 1715 2011-07-08 13:25:40Z adriana 
;
_cod_original_cell_volume 1569.5(4)
_cod_original_sg_symbol_H-M 'P 21/c'
_cod_database_code 4071646

loop_
_symmetry_equiv_pos_as_xyz
'x, y, z'
'-x, y+1/2, -z+1/2'
'-x, -y, -z'
'x, -y-1/2, z-1/2'

loop_
_atom_site_label
_atom_site_type_symbol
_atom_site_fract_x
_atom_site_fract_y
_atom_site_fract_z
_atom_site_U_iso_or_equiv
_atom_site_adp_type
_atom_site_occupancy
_atom_site_symmetry_multiplicity
_atom_site_calc_flag
_atom_site_refinement_flags
C1 C 0.36575(8) 0.1535(4) 0.28239(10) 0.0571(5) Uani 1 1 d .
H1 H 0.3388 0.1259 0.2372 0.069 Uiso 1 1 calc R
C2 C 0.42218(8) 0.0184(4) 0.28527(11) 0.0624(5) Uani 1 1 d .
H2 H 0.4334 -0.0976 0.2412 0.075 Uiso 1 1 calc R
C3 C 0.46198(8) 0.0538(4) 0.35265(11) 0.0625(5) Uani 1 1 d .
H3 H 0.4998 -0.0381 0.3536 0.075 Uiso 1 1 calc R
C4 C 0.44618(8) 0.2245(4) 0.41877(10) 0.0568(5) Uani 1 1 d .
H4 H 0.4728 0.2453 0.4646 0.068 Uiso 1 1 calc R
C4A C 0.39058(7) 0.3634(4) 0.41590(9) 0.0472(4) Uani 1 1 d .
C4B C 0.36260(7) 0.5619(4) 0.47482(9) 0.0483(4) Uani 1 1 d .
C5 C 0.38479(8) 0.6641(4) 0.55049(10) 0.0580(5) Uani 1 1 d .
H5 H 0.4223 0.5979 0.5723 0.070 Uiso 1 1 calc R
C6 C 0.35070(9) 0.8659(4) 0.59332(11) 0.0633(5) Uani 1 1 d .
H6 H 0.3652 0.9363 0.6444 0.076 Uiso 1 1 calc R
C7 C 0.29542(8) 0.9630(4) 0.56061(10) 0.0622(5) Uani 1 1 d .
H7 H 0.2734 1.1040 0.5894 0.075 Uiso 1 1 calc R
C8 C 0.27181(8) 0.8560(4) 0.48600(10) 0.0578(5) Uani 1 1 d .
H8 H 0.2340 0.9206 0.4652 0.069 Uiso 1 1 calc R
C8A C 0.30543(7) 0.6500(4) 0.44235(9) 0.0480(4) Uani 1 1 d .
C9 C 0.29407(7) 0.5015(4) 0.36150(9) 0.0496(4) Uani 1 1 d .
C9A C 0.35011(7) 0.3299(4) 0.34762(9) 0.0472(4) Uani 1 1 d .
C10 C 0.24621(7) 0.5115(4) 0.30746(10) 0.0570(5) Uani 1 1 d .
H10 H 0.2508 0.4182 0.2574 0.068 Uiso 1 1 calc R
C11 C 0.18696(8) 0.6532(5) 0.31790(11) 0.0634(5) Uani 1 1 d .
O1 O 0.16518(6) 0.6368(4) 0.38379(8) 0.0912(5) Uani 1 1 d .
C12 C 0.15389(7) 0.8078(4) 0.24841(10) 0.0544(5) Uani 1 1 d .
C13 C 0.17714(7) 0.8528(4) 0.17431(10) 0.0582(5) Uani 1 1 d .
H13 H 0.2158 0.7831 0.1674 0.070 Uiso 1 1 calc R
C14 C 0.14514(7) 0.9971(4) 0.11012(11) 0.0603(5) Uani 1 1 d .
H14 H 0.1620 1.0235 0.0608 0.072 Uiso 1 1 calc R
C15 C 0.08792(8) 1.1017(4) 0.11977(11) 0.0624(5) Uani 1 1 d .
O2 O 0.05158(6) 1.2444(4) 0.06172(8) 0.0838(5) Uani 1 1 d .
C18 C 0.07290(10) 1.2897(6) -0.01628(12) 0.0896(7) Uani 1 1 d .
H18A H 0.1080 1.4200 -0.0115 0.134 Uiso 1 1 calc R
H18B H 0.0423 1.3895 -0.0513 0.134 Uiso 1 1 calc R
H18C H 0.0828 1.0904 -0.0388 0.134 Uiso 1 1 calc R
C16 C 0.06381(8) 1.0618(5) 0.19414(12) 0.0789(6) Uani 1 1 d .
H16 H 0.0252 1.1331 0.2011 0.095 Uiso 1 1 calc R
C17 C 0.09622(8) 0.9192(5) 0.25681(12) 0.0731(6) Uani 1 1 d .
H17 H 0.0795 0.8957 0.3063 0.088 Uiso 1 1 calc R

loop_
_atom_site_aniso_label
_atom_site_aniso_U_11
_atom_site_aniso_U_22
_atom_site_aniso_U_33
_atom_site_aniso_U_23
_atom_site_aniso_U_13
_atom_site_aniso_U_12
C1 0.0696(12) 0.0538(11) 0.0473(10) 0.0043(9) -0.0003(8) -0.0104(9)
C2 0.0732(13) 0.0532(11) 0.0620(12) -0.0014(9) 0.0131(10) -0.0016(10)
C3 0.0610(11) 0.0534(11) 0.0737(13) 0.0055(10) 0.0080(10) 0.0013(9)
C4 0.0600(12) 0.0515(10) 0.0578(11) 0.0057(9) -0.0023(9) -0.0043(9)
C4A 0.0531(10) 0.0411(9) 0.0472(10) 0.0092(8) 0.0021(8) -0.0073(8)
C4B 0.0563(10) 0.0440(9) 0.0442(10) 0.0100(8) 0.0018(8) -0.0097(8)
C5 0.0661(11) 0.0565(11) 0.0502(11) 0.0056(9) -0.0027(9) -0.0065(9)
C6 0.0797(13) 0.0611(12) 0.0488(11) 0.0005(9) 0.0030(10) -0.0104(10)
C7 0.0772(13) 0.0569(11) 0.0545(12) 0.0004(9) 0.0177(10) -0.0064(10)
C8 0.0582(11) 0.0566(11) 0.0595(12) 0.0093(9) 0.0095(9) -0.0040(9)
C8A 0.0546(10) 0.0444(9) 0.0454(10) 0.0102(8) 0.0059(8) -0.0092(8)
C9 0.0525(10) 0.0496(10) 0.0463(10) 0.0111(8) 0.0013(8) -0.0114(8)
C9A 0.0557(10) 0.0415(9) 0.0443(10) 0.0076(8) 0.0029(8) -0.0084(8)
C10 0.0559(11) 0.0658(11) 0.0493(10) 0.0041(9) 0.0034(9) -0.0089(9)
C11 0.0519(11) 0.0839(13) 0.0547(12) -0.0002(10) 0.0054(9) -0.0154(10)
O1 0.0598(8) 0.1539(15) 0.0609(9) 0.0143(9) 0.0112(7) -0.0124(9)
C12 0.0412(10) 0.0677(11) 0.0544(11) -0.0057(9) 0.0042(8) -0.0067(8)
C13 0.0444(10) 0.0692(12) 0.0616(12) -0.0020(9) 0.0075(9) 0.0047(9)
C14 0.0516(11) 0.0701(12) 0.0603(12) 0.0021(10) 0.0123(9) 0.0071(9)
C15 0.0506(11) 0.0717(13) 0.0646(12) 0.0000(10) 0.0021(9) 0.0084(9)
O2 0.0643(8) 0.1132(12) 0.0742(9) 0.0118(8) 0.0074(7) 0.0306(8)
C18 0.0828(14) 0.1125(18) 0.0740(14) 0.0205(13) 0.0083(11) 0.0294(13)
C16 0.0495(11) 0.1152(18) 0.0730(14) -0.0007(12) 0.0117(10) 0.0180(11)
C17 0.0504(11) 0.1103(17) 0.0597(12) -0.0029(11) 0.0120(9) -0.0013(11)

loop_
_atom_type_symbol
_atom_type_description
_atom_type_scat_dispersion_real
_atom_type_scat_dispersion_imag
_atom_type_scat_source
C C 0.0033 0.0016 'International Tables Vol C Tables 4.2.6.8 and 6.1.1.4'
H H 0.0000 0.0000 'International Tables Vol C Tables 4.2.6.8 and 6.1.1.4'
O O 0.0106 0.0060 'International Tables Vol C Tables 4.2.6.8 and 6.1.1.4'

loop_
_geom_angle_atom_site_label_1
_geom_angle_atom_site_label_2
_geom_angle_atom_site_label_3
_geom_angle
C9A C1 C2 118.97(16)
C9A C1 H1 120.5
C2 C1 H1 120.5
C3 C2 C1 120.81(17)
C3 C2 H2 119.6
C1 C2 H2 119.6
C2 C3 C4 120.52(17)
C2 C3 H3 119.7
C4 C3 H3 119.7
C4A C4 C3 119.03(16)
C4A C4 H4 120.5
C3 C4 H4 120.5
C4 C4A C9A 120.76(15)
C4 C4A C4B 131.05(15)
C9A C4A C4B 108.18(14)
C5 C4B C8A 121.14(16)
C5 C4B C4A 129.94(16)
C8A C4B C4A 108.91(14)
C4B C5 C6 119.15(17)
C4B C5 H5 120.4
C6 C5 H5 120.4
C7 C6 C5 120.10(17)
C7 C6 H6 119.9
C5 C6 H6 119.9
C6 C7 C8 121.48(18)
C6 C7 H7 119.3
C8 C7 H7 119.3
C7 C8 C8A 119.09(17)
C7 C8 H8 120.5
C8A C8 H8 120.5
C8 C8A C4B 118.95(15)
C8 C8A C9 132.37(15)
C4B C8A C9 108.63(14)
C10 C9 C8A 131.25(16)
C10 C9 C9A 123.58(15)
C8A C9 C9A 105.15(13)
C1 C9A C4A 119.89(15)
C1 C9A C9 131.02(15)
C4A C9A C9 109.08(14)
C9 C10 C11 127.74(16)
C9 C10 H10 116.1
C11 C10 H10 116.1
O1 C11 C12 120.46(17)
O1 C11 C10 119.99(16)
C12 C11 C10 119.53(15)
C13 C12 C17 117.14(16)
C13 C12 C11 123.58(15)
C17 C12 C11 119.27(16)
C14 C13 C12 122.43(16)
C14 C13 H13 118.8
C12 C13 H13 118.8
C15 C14 C13 119.23(16)
C15 C14 H14 120.4
C13 C14 H14 120.4
O2 C15 C14 125.24(16)
O2 C15 C16 115.42(16)
C14 C15 C16 119.34(17)
C15 O2 C18 118.62(14)
O2 C18 H18A 109.5
O2 C18 H18B 109.5
H18A C18 H18B 109.5
O2 C18 H18C 109.5
H18A C18 H18C 109.5
H18B C18 H18C 109.5
C17 C16 C15 120.50(17)
C17 C16 H16 119.8
C15 C16 H16 119.8
C16 C17 C12 121.36(17)
C16 C17 H17 119.3
C12 C17 H17 119.3

loop_
_geom_bond_atom_site_label_1
_geom_bond_atom_site_label_2
_geom_bond_distance
C1 C9A 1.381(2)
C1 C2 1.384(2)
C1 H1 0.9300
C2 C3 1.379(2)
C2 H2 0.9300
C3 C4 1.381(2)
C3 H3 0.9300
C4 C4A 1.374(2)
C4 H4 0.9300
C4A C9A 1.398(2)
C4A C4B 1.466(2)
C4B C5 1.380(2)
C4B C8A 1.399(2)
C5 C6 1.380(2)
C5 H5 0.9300
C6 C7 1.374(2)
C6 H6 0.9300
C7 C8 1.381(2)
C7 H7 0.9300
C8 C8A 1.393(2)
C8 H8 0.9300
C8A C9 1.482(2)
C9 C10 1.340(2)
C9 C9A 1.484(2)
C10 C11 1.478(2)
C10 H10 0.9300
C11 O1 1.2277(19)
C11 C12 1.473(2)
C12 C13 1.379(2)
C12 C17 1.390(2)
C13 C14 1.378(2)
C13 H13 0.9300
C14 C15 1.375(2)
C14 H14 0.9300
C15 O2 1.353(2)
C15 C16 1.389(2)
O2 C18 1.421(2)
C18 H18A 0.9600
C18 H18B 0.9600
C18 H18C 0.9600
C16 C17 1.361(3)
C16 H16 0.9300
C17 H17 0.9300

loop_
_geom_torsion_atom_site_label_1
_geom_torsion_atom_site_label_2
_geom_torsion_atom_site_label_3
_geom_torsion_atom_site_label_4
_geom_torsion
C9A C1 C2 C3 1.2(2)
C1 C2 C3 C4 0.1(3)
C2 C3 C4 C4A -1.1(2)
C3 C4 C4A C9A 0.8(2)
C3 C4 C4A C4B -178.12(15)
C4 C4A C4B C5 -0.2(3)
C9A C4A C4B C5 -179.23(15)
C4 C4A C4B C8A 178.76(15)
C9A C4A C4B C8A -0.25(17)
C8A C4B C5 C6 -2.4(2)
C4A C4B C5 C6 176.48(15)
C4B C5 C6 C7 -0.1(3)
C5 C6 C7 C8 1.9(3)
C6 C7 C8 C8A -1.3(3)
C7 C8 C8A C4B -1.1(2)
C7 C8 C8A C9 -178.19(16)
C5 C4B C8A C8 3.0(2)
C4A C4B C8A C8 -176.12(13)
C5 C4B C8A C9 -179.30(14)
C4A C4B C8A C9 1.61(17)
C8 C8A C9 C10 -3.4(3)
C4B C8A C9 C10 179.26(16)
C8 C8A C9 C9A 175.03(16)
C4B C8A C9 C9A -2.28(16)
C2 C1 C9A C4A -1.5(2)
C2 C1 C9A C9 179.61(15)
C4 C4A C9A C1 0.5(2)
C4B C4A C9A C1 179.66(14)
C4 C4A C9A C9 179.65(14)
C4B C4A C9A C9 -1.22(16)
C10 C9 C9A C1 -0.3(3)
C8A C9 C9A C1 -178.88(16)
C10 C9 C9A C4A -179.26(15)
C8A C9 C9A C4A 2.14(16)
C8A C9 C10 C11 -7.1(3)
C9A C9 C10 C11 174.68(16)
C9 C10 C11 O1 -36.9(3)
C9 C10 C11 C12 144.33(18)
O1 C11 C12 C13 175.64(17)
C10 C11 C12 C13 -5.6(3)
O1 C11 C12 C17 -3.7(3)
C10 C11 C12 C17 175.05(17)
C17 C12 C13 C14 -0.9(3)
C11 C12 C13 C14 179.72(17)
C12 C13 C14 C15 0.2(3)
C13 C14 C15 O2 -179.43(18)
C13 C14 C15 C16 0.5(3)
C14 C15 O2 C18 0.7(3)
C16 C15 O2 C18 -179.20(19)
O2 C15 C16 C17 179.56(19)
C14 C15 C16 C17 -0.4(3)
C15 C16 C17 C12 -0.4(3)
C13 C12 C17 C16 1.0(3)
C11 C12 C17 C16 -179.56(19)

loop_
_cod_related_entry_id
_cod_related_entry_database
_cod_related_entry_code
1 ChemSpider 30659772
